data_7115540
loop_
_publ_author_name
'Marina Juribasic'
'Krunoslav Uzarevic'
'Davor Gracin'
'Manda Curic'

_publ_section_title
;
 Mechanochemical C-H bond activation: rapid and regioselective double
 cyclopalladation monitored by in situ Raman spectroscopy
;
_journal_name_full Chem.Commun.
_journal_page_first 10287
_journal_paper_doi 10.1039/C4cc04423A
_journal_volume 50
_journal_year 2014
_chemical_absolute_configuration unk
_chemical_formula_moiety '2(C32 H32 N8 O8 Pd2), 3(C3 H7 N O)'
_chemical_formula_sum 'C36.5 H42.5 N9.5 O9.5 Pd2'
_chemical_formula_weight 979.10
_space_group_IT_number 9
_symmetry_cell_setting monoclinic
_symmetry_space_group_name_Hall 'C -2yc'
_symmetry_space_group_name_H-M 'C 1 c 1'
_audit_creation_date 2013-12-18T14:59:42-00:00
_audit_creation_method 'WinGX routine CIF_UPDATE'
_cell_angle_alpha 90
_cell_angle_beta 97.1631(10)
_cell_angle_gamma 90
_cell_formula_units_Z 8
_cell_length_a 34.5770(4)
_cell_length_b 16.50703(16)
_cell_length_c 14.29901(15)
_cell_measurement_reflns_used 15756
_cell_measurement_temperature 293(2)
_cell_measurement_theta_max 75.7025
_cell_measurement_theta_min 2.9684
_cell_volume 8097.66(15)
_computing_cell_refinement
;
        CrysAlisPro, Agilent Technologies,
        Version 1.171.36.20 (release 27-06-2012 CrysAlis171 .NET)
        (compiled Jul 11 2012,15:38:31)
;
_computing_data_collection
;
        CrysAlisPro, Agilent Technologies,
        Version 1.171.36.20 (release 27-06-2012 CrysAlis171 .NET)
        (compiled Jul 11 2012,15:38:31)
;
_computing_data_reduction
;
        CrysAlisPro, Agilent Technologies,
        Version 1.171.36.20 (release 27-06-2012 CrysAlis171 .NET)
        (compiled Jul 11 2012,15:38:31)
;
_computing_molecular_graphics 'Ortep-3 for Windows (Farrugia, 1997)'
_computing_publication_material 'WinGX publication routines (Farrugia, 1999)'
_computing_structure_refinement 'SHELXL-97 (Sheldrick, 1997)'
_computing_structure_solution 'SHELXS-86 (Sheldrick, 1986)'
_diffrn_ambient_temperature 293(2)
_diffrn_measured_fraction_theta_full 0.982
_diffrn_measured_fraction_theta_max 0.982
_diffrn_measurement_device_type 'Oxford Xcalibur Nova'
_diffrn_measurement_method
;
        CCD detector
;
_diffrn_radiation_probe x-ray
_diffrn_radiation_type CuK\a
_diffrn_radiation_wavelength 1.5418
_diffrn_reflns_av_R_equivalents 0.0225
_diffrn_reflns_limit_h_max 43
_diffrn_reflns_limit_h_min -43
_diffrn_reflns_limit_k_max 20
_diffrn_reflns_limit_k_min -18
_diffrn_reflns_limit_l_max 16
_diffrn_reflns_limit_l_min -17
_diffrn_reflns_number 20631
_diffrn_reflns_theta_full 75.87
_diffrn_reflns_theta_max 75.87
_diffrn_reflns_theta_min 2.97
_exptl_absorpt_coefficient_mu 7.73
_exptl_absorpt_correction_T_max 1
_exptl_absorpt_correction_T_min 0.46158
_exptl_absorpt_correction_type multi-scan
_exptl_absorpt_process_details
;
CrysAlisPro, Agilent Technologies,
Version 1.171.36.20 (release 27-06-2012 CrysAlis171 .NET)
(compiled Jul 11 2012,15:38:31)
Empirical absorption correction using spherical harmonics,
 implemented in SCALE3 ABSPACK scaling algorithm.
;
_exptl_crystal_colour green
_exptl_crystal_density_diffrn 1.606
_exptl_crystal_density_method 'not measured'
_exptl_crystal_description prism
_exptl_crystal_F_000 3968
_exptl_crystal_size_max 0.15
_exptl_crystal_size_mid 0.12
_exptl_crystal_size_min 0.1
_refine_diff_density_max 0.501
_refine_diff_density_min -0.602
_refine_ls_abs_structure_details 'Flack H D (1983), Acta Cryst. A39, 876-881'
_refine_ls_abs_structure_Flack 0.125(7)
_refine_ls_extinction_method none
_refine_ls_goodness_of_fit_ref 1.102
_refine_ls_hydrogen_treatment mixed
_refine_ls_matrix_type full
_refine_ls_number_parameters 1055
_refine_ls_number_reflns 10557
_refine_ls_number_restraints 50
_refine_ls_restrained_S_all 1.125
_refine_ls_R_factor_gt 0.0274
_refine_ls_shift/su_max 0.005
_refine_ls_structure_factor_coef Fsqd
_refine_ls_weighting_details 'calc w=1/[\s^2^(Fo^2^)+(0.0500P)^2^+2.6977P] where P=(Fo^2^+2Fc^2^)/3'
_refine_ls_weighting_scheme calc
_refine_ls_wR_factor_ref 0.0828
_reflns_number_gt 10405
_reflns_number_total 10557
_reflns_threshold_expression >2sigma(I)
_cod_data_source_file c4cc04423a2.cif
_cod_data_source_block manda-16-12-13
_cod_original_sg_symbol_H-M 'C c'
_cod_database_code 7115540

loop_
_symmetry_equiv_pos_as_xyz
'x, y, z'
'x, -y, z+1/2'
'x+1/2, y+1/2, z'
'x+1/2, -y+1/2, z+1/2'

loop_
_atom_site_label
_atom_site_type_symbol
_atom_site_fract_x
_atom_site_fract_y
_atom_site_fract_z
_atom_site_U_iso_or_equiv
_atom_site_adp_type
_atom_site_occupancy
_atom_site_calc_flag
_atom_site_refinement_flags
Pd1A Pd 0.487087(10) -0.36164(2) 0.68345(2) 0.04073(8) Uani 1 d .
Pd2A Pd 0.484912(11) -0.33249(2) 0.88218(2) 0.04243(8) Uani 1 d .
O1A O 0.3856(2) 0.0678(3) 0.6410(7) 0.105(2) Uani 1 d .
O2A O 0.4471(2) 0.0848(3) 0.6391(6) 0.101(2) Uani 1 d .
O3A O 0.38393(18) -0.7632(3) 0.8658(5) 0.0868(17) Uani 1 d .
O4A O 0.44631(18) -0.7753(3) 0.8970(5) 0.0900(18) Uani 1 d .
O5A O 0.52718(11) -0.2634(3) 0.7151(3) 0.0573(10) Uani 1 d .
O6A O 0.52869(11) -0.2510(3) 0.8712(4) 0.0575(10) Uani 1 d .
O7A O 0.53163(11) -0.4414(3) 0.7244(3) 0.0556(9) Uani 1 d .
O8A O 0.52787(11) -0.4272(3) 0.8788(3) 0.0534(9) Uani 1 d .
N1A N 0.40624(12) -0.3380(3) 0.6168(3) 0.0433(9) Uani 1 d .
N2A N 0.43848(11) -0.2969(2) 0.6373(3) 0.0397(8) Uani 1 d .
N3A N 0.42869(18) -0.6672(3) 0.6447(4) 0.0574(11) Uani 1 d .
N4A N 0.4177(2) 0.0418(3) 0.6398(5) 0.0698(15) Uani 1 d .
N5A N 0.40281(14) -0.3535(3) 0.8906(4) 0.0497(10) Uani 1 d .
N6A N 0.43512(14) -0.3957(3) 0.8931(3) 0.0445(9) Uani 1 d .
N7A N 0.43042(16) -0.0253(3) 0.8895(4) 0.0587(12) Uani 1 d .
N8A N 0.41657(19) -0.7341(3) 0.8845(4) 0.0644(13) Uani 1 d .
C1A C 0.41204(14) -0.4190(3) 0.6230(3) 0.0413(9) Uani 1 d .
C2A C 0.44964(14) -0.4500(3) 0.6523(3) 0.0411(9) Uani 1 d .
C3A C 0.45579(15) -0.5319(3) 0.6580(3) 0.0434(10) Uani 1 d .
H3A H 0.4807 -0.5523 0.6754 0.052 Uiso 1 calc R
C4A C 0.42360(17) -0.5859(3) 0.6371(4) 0.0457(10) Uani 1 d .
C5A C 0.38635(16) -0.5539(3) 0.6070(4) 0.0482(11) Uani 1 d .
H5A H 0.3654 -0.5888 0.5916 0.058 Uiso 1 calc R
C6A C 0.38056(16) -0.4722(3) 0.6001(4) 0.0488(11) Uani 1 d .
H6A H 0.3558 -0.4518 0.5804 0.059 Uiso 1 calc R
C7A C 0.43325(14) -0.2117(3) 0.6371(4) 0.0414(9) Uani 1 d .
C8A C 0.39719(16) -0.1785(3) 0.6534(4) 0.0498(11) Uani 1 d .
H8A H 0.3766 -0.2124 0.6636 0.06 Uiso 1 calc R
C9A C 0.39244(16) -0.0957(3) 0.6543(4) 0.0501(11) Uani 1 d .
H9A H 0.3689 -0.0729 0.6656 0.06 Uiso 1 calc R
C10A C 0.4234(2) -0.0475(3) 0.6382(4) 0.0551(13) Uani 1 d .
C11A C 0.45910(17) -0.0780(3) 0.6231(4) 0.0533(12) Uani 1 d .
H11A H 0.4797 -0.0438 0.6143 0.064 Uiso 1 calc R
C12A C 0.46347(16) -0.1614(3) 0.6215(4) 0.0495(11) Uani 1 d .
H12A H 0.4871 -0.1836 0.6097 0.059 Uiso 1 calc R
C13A C 0.3958(3) -0.7228(4) 0.6335(6) 0.0726(18) Uani 1 d .
H13A H 0.4047 -0.7763 0.6515 0.109 Uiso 1 calc R
H13B H 0.3844 -0.7231 0.5688 0.109 Uiso 1 calc R
H13C H 0.3768 -0.7056 0.6727 0.109 Uiso 1 calc R
C14A C 0.4671(2) -0.7027(4) 0.6626(6) 0.0751(19) Uani 1 d .
H14A H 0.4651 -0.7604 0.6554 0.113 Uiso 1 calc R
H14B H 0.4784 -0.6899 0.7256 0.113 Uiso 1 calc R
H14C H 0.4833 -0.6814 0.6185 0.113 Uiso 1 calc R
C15A C 0.40959(16) -0.2733(3) 0.8891(4) 0.0478(11) Uani 1 d .
C16A C 0.44792(14) -0.2437(3) 0.8886(4) 0.0430(10) Uani 1 d .
C17A C 0.45481(16) -0.1621(3) 0.8898(4) 0.0471(11) Uani 1 d .
H17A H 0.4801 -0.143 0.89 0.056 Uiso 1 calc R
C18A C 0.42387(17) -0.1067(3) 0.8908(4) 0.0501(11) Uani 1 d .
C19A C 0.38524(17) -0.1359(4) 0.8914(5) 0.0540(13) Uani 1 d .
H19A H 0.3646 -0.0999 0.8919 0.065 Uiso 1 calc R
C20A C 0.37878(16) -0.2182(3) 0.8912(4) 0.0526(12) Uani 1 d .
H20A H 0.3536 -0.2376 0.8926 0.063 Uiso 1 calc R
C21A C 0.42963(16) -0.4813(3) 0.8927(4) 0.0439(10) Uani 1 d .
C22A C 0.39299(17) -0.5150(4) 0.8624(4) 0.0512(11) Uani 1 d .
H22A H 0.3718 -0.4814 0.8438 0.061 Uiso 1 calc R
C23A C 0.38832(18) -0.5982(4) 0.8602(4) 0.0549(12) Uani 1 d .
H23A H 0.3641 -0.6215 0.8412 0.066 Uiso 1 calc R
C24A C 0.4209(2) -0.6460(3) 0.8874(4) 0.0525(12) Uani 1 d .
C25A C 0.4565(2) -0.6141(4) 0.9179(4) 0.0568(13) Uani 1 d .
H25A H 0.4778 -0.6478 0.9356 0.068 Uiso 1 calc R
C26A C 0.46069(19) -0.5305(4) 0.9222(4) 0.0548(12) Uani 1 d .
H26A H 0.4846 -0.5078 0.9452 0.066 Uiso 1 calc R
C27A C 0.3985(2) 0.0330(4) 0.8872(6) 0.0736(19) Uani 1 d .
H27A H 0.4089 0.087 0.892 0.11 Uiso 1 calc R
H27B H 0.384 0.0229 0.9391 0.11 Uiso 1 calc R
H27C H 0.3816 0.0275 0.829 0.11 Uiso 1 calc R
C28A C 0.4698(2) 0.0070(4) 0.8836(6) 0.0686(16) Uani 1 d .
H28A H 0.469 0.0651 0.8849 0.103 Uiso 1 calc R
H28B H 0.4786 -0.0107 0.8259 0.103 Uiso 1 calc R
H28C H 0.4873 -0.0124 0.9361 0.103 Uiso 1 calc R
C29A C 0.53768(14) -0.2300(3) 0.7921(5) 0.0520(13) Uani 1 d .
C30A C 0.56236(19) -0.1540(4) 0.7919(7) 0.074(2) Uani 1 d .
H30A H 0.583 -0.1629 0.754 0.112 Uiso 1 calc R
H30B H 0.5732 -0.1413 0.8552 0.112 Uiso 1 calc R
H30C H 0.5464 -0.1098 0.7662 0.112 Uiso 1 calc R
C31A C 0.54128(14) -0.4580(3) 0.8104(4) 0.0484(11) Uani 1 d .
C32A C 0.5722(2) -0.5221(4) 0.8311(5) 0.0682(16) Uani 1 d .
H32A H 0.5896 -0.5205 0.7839 0.102 Uiso 1 calc R
H32B H 0.56 -0.5744 0.8309 0.102 Uiso 1 calc R
H32C H 0.5865 -0.5122 0.8919 0.102 Uiso 1 calc R
Pd1B Pd 0.200666(11) -0.34947(2) 0.44571(2) 0.04190(8) Uani 1 d .
Pd2B Pd 0.195537(10) -0.37569(2) 0.24525(2) 0.04129(8) Uani 1 d .
O1B O 0.2933(2) -0.7875(3) 0.4745(7) 0.114(3) Uani 1 d .
O2B O 0.2312(2) -0.7953(3) 0.4719(6) 0.105(2) Uani 1 d .
O3B O 0.30192(19) 0.0492(3) 0.2336(6) 0.097(2) Uani 1 d .
O4B O 0.2398(2) 0.0662(3) 0.2037(7) 0.105(2) Uani 1 d .
O5B O 0.15597(11) -0.4408(2) 0.4198(3) 0.0527(9) Uani 1 d .
O6B O 0.15084(11) -0.4538(3) 0.2629(3) 0.0530(9) Uani 1 d .
O7B O 0.15791(11) -0.2644(3) 0.4162(3) 0.0557(10) Uani 1 d .
O8B O 0.15678(11) -0.2754(2) 0.2592(3) 0.0539(9) Uani 1 d .
N1B N 0.28282(13) -0.3784(3) 0.4861(3) 0.0470(9) Uani 1 d .
N2B N 0.24979(12) -0.4176(3) 0.4767(3) 0.0419(8) Uani 1 d .
N3B N 0.26238(17) -0.0481(3) 0.4736(4) 0.0617(13) Uani 1 d .
N4B N 0.2609(2) -0.7565(3) 0.4749(5) 0.0737(16) Uani 1 d .
N5B N 0.27636(12) -0.3577(3) 0.2207(3) 0.0437(9) Uani 1 d .
N6B N 0.24482(13) -0.3141(3) 0.2236(3) 0.0448(9) Uani 1 d .
N7B N 0.24769(17) -0.6851(3) 0.2263(4) 0.0584(12) Uani 1 d .
N8B N 0.2684(2) 0.0233(4) 0.2195(5) 0.0744(16) Uani 1 d .
C1B C 0.27828(15) -0.2976(3) 0.4815(4) 0.0468(10) Uani 1 d .
C2B C 0.24051(15) -0.2649(3) 0.4683(4) 0.0440(10) Uani 1 d .
C3B C 0.23505(16) -0.1824(3) 0.4660(4) 0.0486(11) Uani 1 d .
H3B H 0.2099 -0.1613 0.4571 0.058 Uiso 1 calc R
C4B C 0.26771(18) -0.1293(3) 0.4773(4) 0.0523(12) Uani 1 d .
C5B C 0.30571(16) -0.1639(4) 0.4909(4) 0.0527(12) Uani 1 d .
H5B H 0.3274 -0.1302 0.4986 0.063 Uiso 1 calc R
C6B C 0.31066(16) -0.2464(4) 0.4929(4) 0.0534(12) Uani 1 d .
H6B H 0.3356 -0.2682 0.5019 0.064 Uiso 1 calc R
C7B C 0.25328(15) -0.5033(3) 0.4775(3) 0.0426(10) Uani 1 d .
C8B C 0.28796(18) -0.5395(4) 0.4601(4) 0.0530(12) Uani 1 d .
H8B H 0.309 -0.5076 0.4481 0.064 Uiso 1 calc R
C9B C 0.2913(2) -0.6237(4) 0.4605(5) 0.0588(14) Uani 1 d .
H9B H 0.3144 -0.6491 0.4502 0.071 Uiso 1 calc R
C10B C 0.2583(2) -0.6683(3) 0.4771(4) 0.0542(13) Uani 1 d .
C11B C 0.22435(19) -0.6328(4) 0.4955(4) 0.0558(13) Uani 1 d .
H11B H 0.2032 -0.6645 0.5071 0.067 Uiso 1 calc R
C12B C 0.22169(17) -0.5488(4) 0.4967(4) 0.0513(11) Uani 1 d .
H12B H 0.199 -0.5236 0.5102 0.062 Uiso 1 calc R
C13B C 0.2956(2) 0.0082(4) 0.4840(7) 0.078(2) Uani 1 d .
H13D H 0.2863 0.0627 0.4877 0.118 Uiso 1 calc R
H13E H 0.3097 0.0031 0.4305 0.118 Uiso 1 calc R
H13F H 0.3126 -0.0046 0.5404 0.118 Uiso 1 calc R
C14B C 0.2242(2) -0.0118(4) 0.4547(7) 0.0755(19) Uani 1 d .
H14D H 0.2267 0.0461 0.4534 0.113 Uiso 1 calc R
H14E H 0.2088 -0.027 0.5033 0.113 Uiso 1 calc R
H14F H 0.2117 -0.0304 0.3948 0.113 Uiso 1 calc R
C15B C 0.26933(14) -0.4383(3) 0.2248(3) 0.0420(9) Uani 1 d .
C16B C 0.23093(14) -0.4664(3) 0.2309(3) 0.0433(10) Uani 1 d .
C17B C 0.22358(14) -0.5475(3) 0.2310(4) 0.0432(10) Uani 1 d .
H17B H 0.1984 -0.5659 0.2349 0.052 Uiso 1 calc R
C18B C 0.25432(16) -0.6049(3) 0.2250(4) 0.0463(10) Uani 1 d .
C19B C 0.29244(16) -0.5741(4) 0.2186(4) 0.0509(11) Uani 1 d .
H19B H 0.3129 -0.6102 0.215 0.061 Uiso 1 calc R
C20B C 0.29945(15) -0.4935(4) 0.2177(4) 0.0495(11) Uani 1 d .
H20B H 0.3244 -0.4747 0.2123 0.059 Uiso 1 calc R
C21B C 0.25169(16) -0.2291(3) 0.2209(4) 0.0459(10) Uani 1 d .
C22B C 0.28909(17) -0.1975(4) 0.2435(5) 0.0559(13) Uani 1 d .
H22B H 0.3101 -0.2319 0.2604 0.067 Uiso 1 calc R
C23B C 0.29460(18) -0.1146(4) 0.2404(5) 0.0593(14) Uani 1 d .
H23B H 0.3194 -0.0925 0.2539 0.071 Uiso 1 calc R
C24B C 0.26260(19) -0.0653(4) 0.2171(5) 0.0575(13) Uani 1 d .
C25B C 0.22575(18) -0.0952(4) 0.1937(5) 0.0575(13) Uani 1 d .
H25B H 0.2048 -0.0606 0.1773 0.069 Uiso 1 calc R
C26B C 0.22041(17) -0.1781(4) 0.1951(5) 0.0542(12) Uani 1 d .
H26B H 0.1957 -0.1997 0.1787 0.065 Uiso 1 calc R
C27B C 0.2787(2) -0.7455(4) 0.2274(6) 0.0711(18) Uani 1 d .
H27D H 0.2746 -0.7878 0.271 0.107 Uiso 1 calc R
H27E H 0.3035 -0.7203 0.2463 0.107 Uiso 1 calc R
H27F H 0.2785 -0.7681 0.1654 0.107 Uiso 1 calc R
C28B C 0.2087(2) -0.7174(4) 0.2254(7) 0.076(2) Uani 1 d .
H28D H 0.2096 -0.7754 0.2225 0.113 Uiso 1 calc R
H28E H 0.1924 -0.697 0.1713 0.113 Uiso 1 calc R
H28F H 0.1984 -0.7011 0.2817 0.113 Uiso 1 calc R
C29B C 0.14174(13) -0.4704(3) 0.3438(4) 0.0463(11) Uani 1 d .
C30B C 0.11051(19) -0.5355(4) 0.3464(5) 0.0632(15) Uani 1 d .
H30D H 0.0984 -0.5297 0.4029 0.095 Uiso 1 calc R
H30E H 0.1223 -0.5881 0.3455 0.095 Uiso 1 calc R
H30F H 0.0912 -0.5297 0.2924 0.095 Uiso 1 calc R
C31B C 0.14769(13) -0.2430(3) 0.3314(5) 0.0502(12) Uani 1 d .
C32B C 0.1227(2) -0.1671(4) 0.3194(7) 0.0721(19) Uani 1 d .
H32D H 0.1098 -0.1593 0.3745 0.108 Uiso 1 calc R
H32E H 0.1035 -0.1729 0.2651 0.108 Uiso 1 calc R
H32F H 0.1389 -0.1211 0.311 0.108 Uiso 1 calc R
O1 O 0.04484(16) -0.5282(4) 0.5722(7) 0.114(3) Uani 1 d D
N1 N 0.07680(19) -0.4106(4) 0.5921(5) 0.0772(16) Uani 1 d D
C1 C 0.07663(16) -0.4859(4) 0.5818(6) 0.083(2) Uani 1 d D
H1 H 0.1003 -0.5125 0.5811 0.1 Uiso 1 calc RD
C2 C 0.0418(3) -0.3610(7) 0.5960(10) 0.113(4) Uani 1 d .
H2A H 0.0432 -0.335 0.6564 0.169 Uiso 1 calc R
H2B H 0.0191 -0.3949 0.5867 0.169 Uiso 1 calc R
H2C H 0.0402 -0.3206 0.5474 0.169 Uiso 1 calc R
C3 C 0.1135(3) -0.3659(8) 0.6023(9) 0.119(4) Uani 1 d .
H3C H 0.1165 -0.3373 0.6612 0.179 Uiso 1 calc R
H3D H 0.1134 -0.3279 0.5514 0.179 Uiso 1 calc R
H3E H 0.1348 -0.4031 0.601 0.179 Uiso 1 calc R
O2 O 0.1389(2) -0.0388(5) 0.0973(8) 0.132(3) Uani 1 d D
N2 N 0.10511(19) 0.0772(4) 0.1006(5) 0.0775(16) Uani 1 d D
C4 C 0.1065(2) 0.0019(4) 0.0911(7) 0.094(2) Uani 1 d D
H2 H 0.0831 -0.0264 0.0789 0.113 Uiso 1 calc RD
C5 C 0.1399(4) 0.1275(8) 0.1193(11) 0.121(4) Uani 1 d .
H5C H 0.1373 0.1741 0.0788 0.181 Uiso 1 calc R
H5D H 0.1624 0.0967 0.1073 0.181 Uiso 1 calc R
H5E H 0.143 0.1447 0.1839 0.181 Uiso 1 calc R
C6 C 0.0675(3) 0.1204(6) 0.0924(7) 0.092(3) Uani 1 d .
H6C H 0.067 0.1612 0.0444 0.137 Uiso 1 calc R
H6D H 0.0644 0.1455 0.1515 0.137 Uiso 1 calc R
H6E H 0.0467 0.0827 0.0758 0.137 Uiso 1 calc R
O3 O 0.0884(4) -0.2426(8) 0.8011(8) 0.217(6) Uani 1 d DU
N3 N 0.0926(3) -0.2460(7) 0.9530(5) 0.132(4) Uani 1 d DU
C7 C 0.1083(4) -0.2326(10) 0.8819(9) 0.190(7) Uani 1 d DU
H3 H 0.1341 -0.2155 0.8868 0.228 Uiso 1 calc RD
C8 C 0.0549(5) -0.2785(14) 0.9159(19) 0.240(12) Uani 1 d DU
H8C H 0.0357 -0.2613 0.9547 0.36 Uiso 1 calc R
H8D H 0.0561 -0.3366 0.9156 0.36 Uiso 1 calc R
H8E H 0.0478 -0.2593 0.8527 0.36 Uiso 1 calc R
C9 C 0.0954(8) -0.2517(15) 1.0524(8) 0.235(11) Uani 1 d DU
H9C H 0.0799 -0.2964 1.0693 0.352 Uiso 1 calc R
H9D H 0.0861 -0.2024 1.0774 0.352 Uiso 1 calc R
H9E H 0.1221 -0.2601 1.0778 0.352 Uiso 1 calc R

loop_
_atom_site_aniso_label
_atom_site_aniso_U_11
_atom_site_aniso_U_22
_atom_site_aniso_U_33
_atom_site_aniso_U_23
_atom_site_aniso_U_13
_atom_site_aniso_U_12
Pd1A 0.03626(15) 0.03402(15) 0.05125(18) -0.00056(14) 0.00284(12) -0.00050(12)
Pd2A 0.04043(16) 0.03368(16) 0.05320(18) -0.00377(14) 0.00595(13) 0.00154(13)
O1A 0.086(4) 0.041(2) 0.190(8) 0.011(4) 0.024(4) 0.018(3)
O2A 0.092(4) 0.039(2) 0.169(7) 0.001(3) 0.010(4) -0.011(3)
O3A 0.085(4) 0.038(2) 0.140(5) -0.003(3) 0.028(3) -0.015(2)
O4A 0.089(4) 0.040(2) 0.139(5) 0.000(3) 0.009(4) 0.008(3)
O5A 0.0422(18) 0.049(2) 0.079(3) 0.004(2) 0.0016(18) -0.0153(16)
O6A 0.0385(17) 0.048(2) 0.085(3) -0.012(2) 0.0077(17) -0.0071(15)
O7A 0.0411(17) 0.053(2) 0.071(2) -0.0012(19) 0.0005(16) 0.0131(16)
O8A 0.0443(18) 0.0454(19) 0.071(2) -0.0002(18) 0.0080(16) 0.0129(16)
N1A 0.0390(19) 0.0365(19) 0.054(2) -0.0018(17) 0.0038(16) -0.0019(15)
N2A 0.0361(17) 0.0314(18) 0.051(2) 0.0026(16) 0.0021(15) 0.0005(14)
N3A 0.073(3) 0.033(2) 0.068(3) -0.002(2) 0.016(2) -0.005(2)
N4A 0.086(4) 0.034(2) 0.087(4) 0.005(2) 0.003(3) 0.008(3)
N5A 0.047(2) 0.040(2) 0.063(3) -0.0006(19) 0.0119(19) -0.0005(18)
N6A 0.052(2) 0.0328(19) 0.050(2) 0.0009(17) 0.0096(17) 0.0027(17)
N7A 0.058(3) 0.036(2) 0.080(3) -0.006(2) -0.002(2) 0.007(2)
N8A 0.086(4) 0.037(2) 0.075(3) 0.003(2) 0.024(3) 0.003(3)
C1A 0.044(2) 0.033(2) 0.047(2) -0.0003(18) 0.0058(17) 0.0010(18)
C2A 0.042(2) 0.040(2) 0.041(2) -0.0050(19) 0.0056(17) -0.0045(19)
C3A 0.049(2) 0.035(2) 0.047(2) -0.0016(19) 0.0081(18) 0.0004(19)
C4A 0.060(3) 0.034(2) 0.046(2) -0.006(2) 0.015(2) -0.002(2)
C5A 0.051(3) 0.039(2) 0.055(3) -0.003(2) 0.006(2) -0.011(2)
C6A 0.048(2) 0.043(3) 0.055(3) 0.000(2) 0.002(2) -0.003(2)
C7A 0.044(2) 0.030(2) 0.049(2) 0.0044(18) 0.0041(18) 0.0060(18)
C8A 0.047(3) 0.039(2) 0.063(3) 0.002(2) 0.005(2) -0.003(2)
C9A 0.048(3) 0.039(3) 0.062(3) 0.000(2) 0.003(2) 0.005(2)
C10A 0.071(3) 0.033(2) 0.059(3) 0.002(2) -0.003(2) 0.001(2)
C11A 0.057(3) 0.034(2) 0.067(3) 0.003(2) 0.001(2) -0.012(2)
C12A 0.045(2) 0.039(2) 0.064(3) 0.002(2) 0.004(2) -0.002(2)
C13A 0.096(5) 0.041(3) 0.079(4) -0.001(3) 0.008(4) -0.019(3)
C14A 0.082(5) 0.043(3) 0.103(5) 0.010(3) 0.023(4) 0.016(3)
C15A 0.047(2) 0.039(2) 0.058(3) -0.002(2) 0.013(2) -0.001(2)
C16A 0.039(2) 0.041(2) 0.050(2) -0.004(2) 0.0079(18) 0.0027(18)
C17A 0.048(2) 0.036(2) 0.056(3) -0.007(2) 0.006(2) -0.002(2)
C18A 0.052(3) 0.040(2) 0.057(3) -0.002(2) 0.004(2) 0.005(2)
C19A 0.046(3) 0.041(3) 0.075(3) 0.002(3) 0.008(2) 0.015(2)
C20A 0.045(2) 0.042(3) 0.072(3) 0.004(2) 0.012(2) 0.006(2)
C21A 0.052(3) 0.033(2) 0.048(2) 0.0040(19) 0.0107(19) -0.0009(19)
C22A 0.050(3) 0.046(3) 0.058(3) -0.001(2) 0.007(2) 0.005(2)
C23A 0.057(3) 0.043(3) 0.065(3) -0.001(2) 0.010(2) 0.001(2)
C24A 0.074(4) 0.034(2) 0.051(3) 0.000(2) 0.017(2) -0.002(2)
C25A 0.068(3) 0.043(3) 0.061(3) 0.009(2) 0.015(3) 0.005(3)
C26A 0.062(3) 0.048(3) 0.056(3) 0.009(2) 0.010(2) 0.001(2)
C27A 0.075(4) 0.037(3) 0.106(5) 0.001(3) 0.003(4) 0.013(3)
C28A 0.072(4) 0.041(3) 0.090(4) 0.000(3) 0.001(3) -0.004(3)
C29A 0.033(2) 0.037(2) 0.084(4) -0.010(2) 0.003(2) -0.0043(18)
C30A 0.049(3) 0.043(3) 0.129(7) 0.000(4) 0.003(3) -0.010(2)
C31A 0.035(2) 0.038(2) 0.071(3) 0.000(2) 0.004(2) 0.0052(19)
C32A 0.068(4) 0.055(3) 0.082(4) -0.002(3) 0.008(3) 0.023(3)
Pd1B 0.03804(15) 0.03339(15) 0.05372(18) -0.00279(14) 0.00351(13) -0.00027(12)
Pd2B 0.03585(14) 0.03536(15) 0.05321(18) -0.00056(14) 0.00777(12) -0.00016(12)
O1B 0.127(6) 0.043(3) 0.184(8) 0.018(4) 0.066(6) 0.029(3)
O2B 0.130(6) 0.040(2) 0.148(6) -0.003(3) 0.028(5) -0.004(3)
O3B 0.085(4) 0.049(3) 0.155(6) -0.009(3) 0.014(4) -0.024(3)
O4B 0.089(4) 0.038(2) 0.187(8) 0.009(3) 0.007(4) 0.004(3)
O5B 0.0432(18) 0.0448(19) 0.070(2) 0.0005(18) 0.0060(16) -0.0089(15)
O6B 0.0405(17) 0.048(2) 0.072(2) -0.0048(18) 0.0114(16) -0.0098(15)
O7B 0.0406(17) 0.0445(19) 0.081(3) -0.0052(19) 0.0032(17) 0.0099(15)
O8B 0.0434(18) 0.0425(19) 0.078(3) 0.0062(19) 0.0143(17) 0.0080(15)
N1B 0.043(2) 0.045(2) 0.053(2) 0.0034(18) 0.0034(17) 0.0003(17)
N2B 0.0362(18) 0.0344(19) 0.054(2) 0.0010(17) 0.0011(15) 0.0030(15)
N3B 0.068(3) 0.035(2) 0.083(3) 0.001(2) 0.011(3) -0.010(2)
N4B 0.106(5) 0.037(3) 0.081(4) 0.002(2) 0.025(3) -0.007(3)
N5B 0.0375(18) 0.039(2) 0.055(2) -0.0004(18) 0.0073(16) -0.0045(16)
N6B 0.044(2) 0.037(2) 0.055(2) 0.0007(18) 0.0097(17) 0.0011(17)
N7B 0.063(3) 0.035(2) 0.075(3) -0.006(2) 0.003(2) 0.000(2)
N8B 0.080(4) 0.041(3) 0.102(4) -0.002(3) 0.012(3) -0.014(3)
C1B 0.044(2) 0.044(3) 0.052(2) -0.001(2) 0.0045(19) 0.004(2)
C2B 0.045(2) 0.038(2) 0.048(2) -0.003(2) 0.0035(19) -0.0019(19)
C3B 0.049(3) 0.035(2) 0.061(3) -0.006(2) 0.004(2) -0.002(2)
C4B 0.056(3) 0.042(3) 0.059(3) 0.001(2) 0.008(2) -0.004(2)
C5B 0.043(2) 0.046(3) 0.069(3) 0.000(2) 0.006(2) -0.011(2)
C6B 0.042(2) 0.050(3) 0.068(3) -0.002(2) 0.007(2) -0.004(2)
C7B 0.048(2) 0.031(2) 0.046(2) -0.0001(18) -0.0033(18) 0.0032(19)
C8B 0.059(3) 0.043(3) 0.056(3) -0.007(2) 0.003(2) 0.003(2)
C9B 0.071(4) 0.043(3) 0.063(3) -0.005(2) 0.010(3) 0.010(3)
C10B 0.075(4) 0.033(2) 0.054(3) -0.002(2) 0.005(3) 0.000(2)
C11B 0.063(3) 0.042(3) 0.062(3) 0.010(2) 0.009(2) 0.003(2)
C12B 0.055(3) 0.045(3) 0.054(3) 0.003(2) 0.006(2) 0.006(2)
C13B 0.078(4) 0.042(3) 0.114(6) -0.003(4) 0.008(4) -0.018(3)
C14B 0.082(5) 0.037(3) 0.108(6) -0.001(3) 0.013(4) 0.006(3)
C15B 0.043(2) 0.037(2) 0.047(2) -0.0054(18) 0.0050(17) 0.0009(18)
C16B 0.042(2) 0.045(3) 0.044(2) -0.003(2) 0.0067(18) 0.002(2)
C17B 0.040(2) 0.035(2) 0.055(3) -0.005(2) 0.0046(18) -0.0040(18)
C18B 0.052(3) 0.040(2) 0.047(2) -0.004(2) 0.005(2) -0.002(2)
C19B 0.047(2) 0.048(3) 0.059(3) -0.003(2) 0.010(2) 0.012(2)
C20B 0.038(2) 0.050(3) 0.061(3) -0.006(2) 0.007(2) -0.004(2)
C21B 0.048(2) 0.037(2) 0.054(3) 0.001(2) 0.013(2) -0.007(2)
C22B 0.047(3) 0.044(3) 0.076(3) -0.004(3) 0.005(2) 0.002(2)
C23B 0.049(3) 0.047(3) 0.082(4) -0.004(3) 0.010(3) -0.012(2)
C24B 0.058(3) 0.043(3) 0.074(3) 0.003(3) 0.017(3) -0.006(2)
C25B 0.056(3) 0.045(3) 0.072(3) 0.011(3) 0.012(3) 0.002(2)
C26B 0.048(3) 0.045(3) 0.070(3) 0.007(3) 0.009(2) -0.002(2)
C27B 0.078(4) 0.044(3) 0.087(4) -0.002(3) -0.006(3) 0.014(3)
C28B 0.073(4) 0.041(3) 0.110(6) -0.007(3) 0.001(4) -0.002(3)
C29B 0.0301(19) 0.033(2) 0.075(3) 0.002(2) 0.003(2) -0.0056(17)
C30B 0.056(3) 0.049(3) 0.085(4) -0.003(3) 0.013(3) -0.018(3)
C31B 0.0294(19) 0.032(2) 0.089(4) -0.003(2) 0.007(2) -0.0005(17)
C32B 0.053(3) 0.042(3) 0.122(6) 0.000(3) 0.015(3) 0.014(3)
O1 0.093(4) 0.089(4) 0.157(7) -0.008(5) -0.003(4) -0.036(4)
N1 0.076(4) 0.082(4) 0.074(3) -0.003(3) 0.007(3) -0.011(3)
C1 0.073(4) 0.095(6) 0.081(4) -0.011(4) 0.007(3) -0.005(4)
C2 0.085(6) 0.103(7) 0.142(10) 0.010(7) -0.019(6) -0.008(5)
C3 0.097(7) 0.143(10) 0.126(8) -0.037(8) 0.047(6) -0.060(7)
O2 0.117(6) 0.103(5) 0.174(9) -0.023(6) 0.014(6) 0.028(5)
N2 0.075(4) 0.079(4) 0.079(4) 0.000(3) 0.010(3) 0.010(3)
C4 0.092(6) 0.098(7) 0.094(5) -0.006(5) 0.011(5) 0.006(5)
C5 0.096(7) 0.111(9) 0.154(11) -0.016(8) 0.010(7) -0.002(6)
C6 0.085(5) 0.098(6) 0.088(5) -0.005(5) -0.003(4) 0.022(5)
O3 0.378(16) 0.159(10) 0.112(7) 0.019(7) 0.029(9) 0.004(11)
N3 0.208(11) 0.120(7) 0.069(4) 0.009(5) 0.019(5) 0.074(8)
C7 0.300(17) 0.133(11) 0.142(11) 0.046(10) 0.048(12) 0.065(12)
C8 0.22(2) 0.22(2) 0.27(3) -0.05(2) -0.04(2) 0.08(2)
C9 0.36(3) 0.23(2) 0.112(11) -0.018(14) 0.040(16) -0.01(2)

loop_
_atom_type_symbol
_atom_type_description
_atom_type_scat_dispersion_real
_atom_type_scat_dispersion_imag
_atom_type_scat_source
C C 0.0181 0.0091 'International Tables Vol C Tables 4.2.6.8 and 6.1.1.4'
H H 0 0 'International Tables Vol C Tables 4.2.6.8 and 6.1.1.4'
N N 0.0311 0.018 'International Tables Vol C Tables 4.2.6.8 and 6.1.1.4'
O O 0.0492 0.0322 'International Tables Vol C Tables 4.2.6.8 and 6.1.1.4'
Pd Pd 0.1215 3.9337 'International Tables Vol C Tables 4.2.6.8 and 6.1.1.4'

loop_
_geom_angle_atom_site_label_1
_geom_angle_atom_site_label_2
_geom_angle_atom_site_label_3
_geom_angle
C2A Pd1A N2A 79.71(18)
C2A Pd1A O7A 92.21(19)
N2A Pd1A O7A 171.88(17)
C2A Pd1A O5A 178.6(2)
N2A Pd1A O5A 99.07(17)
O7A Pd1A O5A 89.00(17)
C2A Pd1A Pd2A 104.42(14)
N2A Pd1A Pd2A 96.30(12)
O7A Pd1A Pd2A 86.39(13)
O5A Pd1A Pd2A 76.24(13)
C16A Pd2A N6A 79.41(19)
C16A Pd2A O6A 90.3(2)
N6A Pd2A O6A 169.71(18)
C16A Pd2A O8A 177.3(2)
N6A Pd2A O8A 102.78(17)
O6A Pd2A O8A 87.51(17)
C16A Pd2A Pd1A 105.56(16)
N6A Pd2A Pd1A 96.65(13)
O6A Pd2A Pd1A 85.62(14)
O8A Pd2A Pd1A 75.83(12)
C29A O5A Pd1A 129.2(4)
C29A O6A Pd2A 121.2(4)
C31A O7A Pd1A 120.9(4)
C31A O8A Pd2A 129.7(4)
N2A N1A C1A 112.5(4)
N1A N2A C7A 114.2(4)
N1A N2A Pd1A 116.6(3)
C7A N2A Pd1A 128.5(3)
C4A N3A C14A 121.5(5)
C4A N3A C13A 121.6(6)
C14A N3A C13A 116.9(6)
O1A N4A O2A 124.0(6)
O1A N4A C10A 118.7(7)
O2A N4A C10A 117.3(6)
N6A N5A C15A 111.9(5)
N5A N6A C21A 114.4(4)
N5A N6A Pd2A 116.7(3)
C21A N6A Pd2A 128.4(4)
C18A N7A C27A 121.5(6)
C18A N7A C28A 120.9(5)
C27A N7A C28A 117.4(5)
O3A N8A O4A 123.2(5)
O3A N8A C24A 119.0(6)
O4A N8A C24A 117.8(6)
N1A C1A C6A 119.9(5)
N1A C1A C2A 120.1(4)
C6A C1A C2A 120.0(5)
C3A C2A C1A 120.4(5)
C3A C2A Pd1A 128.8(4)
C1A C2A Pd1A 110.8(4)
C2A C3A C4A 119.5(5)
C2A C3A H3A 120.3
C4A C3A H3A 120.3
N3A C4A C5A 120.0(5)
N3A C4A C3A 120.7(5)
C5A C4A C3A 119.3(5)
C6A C5A C4A 120.9(5)
C6A C5A H5A 119.6
C4A C5A H5A 119.6
C5A C6A C1A 119.9(5)
C5A C6A H6A 120.1
C1A C6A H6A 120.1
C12A C7A C8A 119.9(5)
C12A C7A N2A 120.0(5)
C8A C7A N2A 120.1(5)
C9A C8A C7A 119.8(5)
C9A C8A H8A 120.1
C7A C8A H8A 120.1
C10A C9A C8A 118.5(5)
C10A C9A H9A 120.7
C8A C9A H9A 120.7
C9A C10A C11A 123.1(5)
C9A C10A N4A 117.7(6)
C11A C10A N4A 119.2(6)
C10A C11A C12A 118.0(5)
C10A C11A H11A 121
C12A C11A H11A 121
C7A C12A C11A 120.7(5)
C7A C12A H12A 119.6
C11A C12A H12A 119.6
N3A C13A H13A 109.5
N3A C13A H13B 109.5
H13A C13A H13B 109.5
N3A C13A H13C 109.5
H13A C13A H13C 109.5
H13B C13A H13C 109.5
N3A C14A H14A 109.5
N3A C14A H14B 109.5
H14A C14A H14B 109.5
N3A C14A H14C 109.5
H14A C14A H14C 109.5
H14B C14A H14C 109.5
N5A C15A C20A 120.2(5)
N5A C15A C16A 120.4(5)
C20A C15A C16A 119.3(5)
C17A C16A C15A 120.2(5)
C17A C16A Pd2A 128.7(4)
C15A C16A Pd2A 111.1(4)
C16A C17A C18A 120.5(5)
C16A C17A H17A 119.7
C18A C17A H17A 119.7
N7A C18A C17A 120.8(5)
N7A C18A C19A 119.5(5)
C17A C18A C19A 119.7(5)
C20A C19A C18A 119.1(5)
C20A C19A H19A 120.4
C18A C19A H19A 120.4
C19A C20A C15A 121.1(5)
C19A C20A H20A 119.5
C15A C20A H20A 119.5
C26A C21A C22A 120.3(5)
C26A C21A N6A 119.1(5)
C22A C21A N6A 120.6(5)
C23A C22A C21A 119.9(5)
C23A C22A H22A 120
C21A C22A H22A 120
C22A C23A C24A 118.0(6)
C22A C23A H23A 121
C24A C23A H23A 121
C25A C24A C23A 122.7(5)
C25A C24A N8A 118.6(6)
C23A C24A N8A 118.7(6)
C24A C25A C26A 118.9(6)
C24A C25A H25A 120.6
C26A C25A H25A 120.6
C21A C26A C25A 120.2(6)
C21A C26A H26A 119.9
C25A C26A H26A 119.9
N7A C27A H27A 109.5
N7A C27A H27B 109.5
H27A C27A H27B 109.5
N7A C27A H27C 109.5
H27A C27A H27C 109.5
H27B C27A H27C 109.5
N7A C28A H28A 109.5
N7A C28A H28B 109.5
H28A C28A H28B 109.5
N7A C28A H28C 109.5
H28A C28A H28C 109.5
H28B C28A H28C 109.5
O5A C29A O6A 126.6(5)
O5A C29A C30A 117.8(6)
O6A C29A C30A 115.5(6)
C29A C30A H30A 109.5
C29A C30A H30B 109.5
H30A C30A H30B 109.5
C29A C30A H30C 109.5
H30A C30A H30C 109.5
H30B C30A H30C 109.5
O8A C31A O7A 126.7(5)
O8A C31A C32A 117.2(5)
O7A C31A C32A 116.0(5)
C31A C32A H32A 109.5
C31A C32A H32B 109.5
H32A C32A H32B 109.5
C31A C32A H32C 109.5
H32A C32A H32C 109.5
H32B C32A H32C 109.5
C2B Pd1B N2B 78.92(19)
C2B Pd1B O7B 91.17(19)
N2B Pd1B O7B 170.05(17)
C2B Pd1B O5B 178.9(2)
N2B Pd1B O5B 102.18(16)
O7B Pd1B O5B 87.73(17)
C2B Pd1B Pd2B 103.05(16)
N2B Pd1B Pd2B 94.56(13)
O7B Pd1B Pd2B 86.81(14)
O5B Pd1B Pd2B 76.74(12)
C16B Pd2B N6B 79.7(2)
C16B Pd2B O6B 91.3(2)
N6B Pd2B O6B 170.95(17)
C16B Pd2B O8B 179.2(2)
N6B Pd2B O8B 99.89(17)
O6B Pd2B O8B 89.11(16)
C16B Pd2B Pd1B 104.89(14)
N6B Pd2B Pd1B 97.28(13)
O6B Pd2B Pd1B 85.76(13)
O8B Pd2B Pd1B 75.80(12)
C29B O5B Pd1B 128.7(4)
C29B O6B Pd2B 121.7(3)
C31B O7B Pd1B 119.8(4)
C31B O8B Pd2B 129.4(4)
N2B N1B C1B 113.1(4)
N1B N2B C7B 114.9(4)
N1B N2B Pd1B 116.3(3)
C7B N2B Pd1B 128.2(3)
C4B N3B C14B 122.3(5)
C4B N3B C13B 121.3(6)
C14B N3B C13B 116.3(6)
O2B N4B O1B 123.3(6)
O2B N4B C10B 118.5(7)
O1B N4B C10B 118.2(7)
N6B N5B C15B 112.6(4)
N5B N6B C21B 113.4(4)
N5B N6B Pd2B 116.4(3)
C21B N6B Pd2B 129.8(3)
C18B N7B C28B 121.5(5)
C18B N7B C27B 123.0(6)
C28B N7B C27B 115.4(5)
O4B N8B O3B 123.9(6)
O4B N8B C24B 117.8(6)
O3B N8B C24B 118.2(7)
N1B C1B C6B 120.5(5)
N1B C1B C2B 119.3(5)
C6B C1B C2B 120.1(5)
C3B C2B C1B 120.4(5)
C3B C2B Pd1B 127.6(4)
C1B C2B Pd1B 111.8(4)
C2B C3B C4B 120.2(5)
C2B C3B H3B 119.9
C4B C3B H3B 119.9
N3B C4B C3B 120.2(6)
N3B C4B C5B 121.4(5)
C3B C4B C5B 118.4(5)
C6B C5B C4B 120.7(5)
C6B C5B H5B 119.6
C4B C5B H5B 119.6
C5B C6B C1B 120.2(5)
C5B C6B H6B 119.9
C1B C6B H6B 119.9
C12B C7B C8B 121.5(5)
C12B C7B N2B 118.4(5)
C8B C7B N2B 120.1(5)
C7B C8B C9B 120.0(6)
C7B C8B H8B 120
C9B C8B H8B 120
C8B C9B C10B 117.1(6)
C8B C9B H9B 121.5
C10B C9B H9B 121.5
C11B C10B C9B 122.9(5)
C11B C10B N4B 119.3(6)
C9B C10B N4B 117.8(6)
C10B C11B C12B 119.4(6)
C10B C11B H11B 120.3
C12B C11B H11B 120.3
C7B C12B C11B 119.0(5)
C7B C12B H12B 120.5
C11B C12B H12B 120.5
N3B C13B H13D 109.5
N3B C13B H13E 109.5
H13D C13B H13E 109.5
N3B C13B H13F 109.5
H13D C13B H13F 109.5
H13E C13B H13F 109.5
N3B C14B H14D 109.5
N3B C14B H14E 109.5
H14D C14B H14E 109.5
N3B C14B H14F 109.5
H14D C14B H14F 109.5
H14E C14B H14F 109.5
N5B C15B C20B 119.8(5)
N5B C15B C16B 119.8(5)
C20B C15B C16B 120.2(5)
C17B C16B C15B 119.8(5)
C17B C16B Pd2B 129.2(4)
C15B C16B Pd2B 111.0(4)
C16B C17B C18B 120.6(5)
C16B C17B H17B 119.7
C18B C17B H17B 119.7
N7B C18B C19B 120.8(5)
N7B C18B C17B 121.4(5)
C19B C18B C17B 117.8(5)
C20B C19B C18B 121.3(5)
C20B C19B H19B 119.4
C18B C19B H19B 119.4
C19B C20B C15B 120.3(5)
C19B C20B H20B 119.9
C15B C20B H20B 119.9
C26B C21B C22B 120.4(5)
C26B C21B N6B 118.6(5)
C22B C21B N6B 121.0(5)
C23B C22B C21B 119.4(6)
C23B C22B H22B 120.3
C21B C22B H22B 120.3
C24B C23B C22B 118.8(5)
C24B C23B H23B 120.6
C22B C23B H23B 120.6
C25B C24B C23B 122.7(6)
C25B C24B N8B 118.9(6)
C23B C24B N8B 118.4(6)
C24B C25B C26B 118.4(6)
C24B C25B H25B 120.8
C26B C25B H25B 120.8
C25B C26B C21B 120.3(5)
C25B C26B H26B 119.8
C21B C26B H26B 119.8
N7B C27B H27D 109.5
N7B C27B H27E 109.5
H27D C27B H27E 109.5
N7B C27B H27F 109.5
H27D C27B H27F 109.5
H27E C27B H27F 109.5
N7B C28B H28D 109.5
N7B C28B H28E 109.5
H28D C28B H28E 109.5
N7B C28B H28F 109.5
H28D C28B H28F 109.5
H28E C28B H28F 109.5
O5B C29B O6B 126.9(4)
O5B C29B C30B 117.5(5)
O6B C29B C30B 115.5(5)
C29B C30B H30D 109.5
C29B C30B H30E 109.5
H30D C30B H30E 109.5
C29B C30B H30F 109.5
H30D C30B H30F 109.5
H30E C30B H30F 109.5
O8B C31B O7B 127.4(5)
O8B C31B C32B 117.5(6)
O7B C31B C32B 115.1(6)
C31B C32B H32D 109.5
C31B C32B H32E 109.5
H32D C32B H32E 109.5
C31B C32B H32F 109.5
H32D C32B H32F 109.5
H32E C32B H32F 109.5
C1 N1 C3 120.3(8)
C1 N1 C2 124.5(7)
C3 N1 C2 115.1(8)
N1 C1 O1 122.7(5)
N1 C1 H1 118.7
O1 C1 H1 118.7
N1 C2 H2A 109.5
N1 C2 H2B 109.5
H2A C2 H2B 109.5
N1 C2 H2C 109.5
H2A C2 H2C 109.5
H2B C2 H2C 109.5
N1 C3 H3C 109.5
N1 C3 H3D 109.5
H3C C3 H3D 109.5
N1 C3 H3E 109.5
H3C C3 H3E 109.5
H3D C3 H3E 109.5
C4 N2 C5 122.9(8)
C4 N2 C6 121.1(7)
C5 N2 C6 116.0(8)
N2 C4 O2 123.3(5)
N2 C4 H2 118.4
O2 C4 H2 118.4
N2 C5 H5C 109.5
N2 C5 H5D 109.5
H5C C5 H5D 109.5
N2 C5 H5E 109.5
H5C C5 H5E 109.5
H5D C5 H5E 109.5
N2 C6 H6C 109.5
N2 C6 H6D 109.5
H6C C6 H6D 109.5
N2 C6 H6E 109.5
H6C C6 H6E 109.5
H6D C6 H6E 109.5
C7 N3 C9 149.1(15)
C7 N3 C8 103.6(13)
C9 N3 C8 106.8(16)
N3 C7 O3 118.6(7)
N3 C7 H3 120.7
O3 C7 H3 120.7
N3 C8 H8C 109.5
N3 C8 H8D 109.5
H8C C8 H8D 109.5
N3 C8 H8E 109.5
H8C C8 H8E 109.5
H8D C8 H8E 109.5
N3 C9 H9C 109.5
N3 C9 H9D 109.5
H9C C9 H9D 109.5
N3 C9 H9E 109.5
H9C C9 H9E 109.5
H9D C9 H9E 109.5

loop_
_geom_bond_atom_site_label_1
_geom_bond_atom_site_label_2
_geom_bond_distance
Pd1A C2A 1.964(5)
Pd1A N2A 2.031(4)
Pd1A O7A 2.055(4)
Pd1A O5A 2.145(4)
Pd1A Pd2A 2.8923(5)
Pd2A C16A 1.955(5)
Pd2A N6A 2.036(5)
Pd2A O6A 2.046(4)
Pd2A O8A 2.161(4)
O1A N4A 1.194(9)
O2A N4A 1.238(9)
O3A N8A 1.225(9)
O4A N8A 1.227(8)
O5A C29A 1.243(8)
O6A C29A 1.258(8)
O7A C31A 1.263(8)
O8A C31A 1.242(7)
N1A N2A 1.307(6)
N1A C1A 1.353(6)
N2A C7A 1.418(6)
N3A C4A 1.356(7)
N3A C14A 1.444(10)
N3A C13A 1.453(9)
N4A C10A 1.487(7)
N5A N6A 1.314(7)
N5A C15A 1.344(7)
N6A C21A 1.426(6)
N7A C18A 1.364(7)
N7A C27A 1.462(8)
N7A C28A 1.473(9)
N8A C24A 1.462(7)
C1A C6A 1.405(7)
C1A C2A 1.411(7)
C2A C3A 1.371(7)
C3A C4A 1.428(7)
C3A H3A 0.93
C4A C5A 1.409(8)
C5A C6A 1.365(7)
C5A H5A 0.93
C6A H6A 0.93
C7A C12A 1.375(8)
C7A C8A 1.408(8)
C8A C9A 1.377(8)
C8A H8A 0.93
C9A C10A 1.376(9)
C9A H9A 0.93
C10A C11A 1.376(9)
C11A C12A 1.385(8)
C11A H11A 0.93
C12A H12A 0.93
C13A H13A 0.96
C13A H13B 0.96
C13A H13C 0.96
C14A H14A 0.96
C14A H14B 0.96
C14A H14C 0.96
C15A C20A 1.404(8)
C15A C16A 1.414(7)
C16A C17A 1.368(7)
C17A C18A 1.409(8)
C17A H17A 0.93
C18A C19A 1.421(8)
C19A C20A 1.376(8)
C19A H19A 0.93
C20A H20A 0.93
C21A C26A 1.370(8)
C21A C22A 1.401(8)
C22A C23A 1.383(8)
C22A H22A 0.93
C23A C24A 1.390(9)
C23A H23A 0.93
C24A C25A 1.361(10)
C25A C26A 1.389(8)
C25A H25A 0.93
C26A H26A 0.93
C27A H27A 0.96
C27A H27B 0.96
C27A H27C 0.96
C28A H28A 0.96
C28A H28B 0.96
C28A H28C 0.96
C29A C30A 1.517(7)
C30A H30A 0.96
C30A H30B 0.96
C30A H30C 0.96
C31A C32A 1.506(7)
C32A H32A 0.96
C32A H32B 0.96
C32A H32C 0.96
Pd1B C2B 1.959(5)
Pd1B N2B 2.040(4)
Pd1B O7B 2.044(4)
Pd1B O5B 2.158(4)
Pd1B Pd2B 2.8823(5)
Pd2B C16B 1.961(5)
Pd2B N6B 2.041(4)
Pd2B O6B 2.052(4)
Pd2B O8B 2.154(4)
O1B N4B 1.233(10)
O2B N4B 1.204(10)
O3B N8B 1.227(9)
O4B N8B 1.216(9)
O5B C29B 1.236(7)
O6B C29B 1.267(8)
O7B C31B 1.270(8)
O8B C31B 1.238(8)
N1B N2B 1.305(6)
N1B C1B 1.344(7)
N2B C7B 1.419(6)
N3B C4B 1.354(7)
N3B C14B 1.445(10)
N3B C13B 1.471(8)
N4B C10B 1.458(7)
N5B N6B 1.312(6)
N5B C15B 1.356(7)
N6B C21B 1.424(7)
N7B C18B 1.344(7)
N7B C28B 1.447(9)
N7B C27B 1.464(8)
N8B C24B 1.477(8)
C1B C6B 1.396(8)
C1B C2B 1.404(7)
C2B C3B 1.375(7)
C3B C4B 1.423(8)
C3B H3B 0.93
C4B C5B 1.423(8)
C5B C6B 1.373(8)
C5B H5B 0.93
C6B H6B 0.93
C7B C12B 1.381(8)
C7B C8B 1.390(8)
C8B C9B 1.393(8)
C8B H8B 0.93
C9B C10B 1.405(10)
C9B H9B 0.93
C10B C11B 1.365(9)
C11B C12B 1.390(8)
C11B H11B 0.93
C12B H12B 0.93
C13B H13D 0.96
C13B H13E 0.96
C13B H13F 0.96
C14B H14D 0.96
C14B H14E 0.96
C14B H14F 0.96
C15B C20B 1.396(7)
C15B C16B 1.419(7)
C16B C17B 1.363(7)
C17B C18B 1.433(8)
C17B H17B 0.93
C18B C19B 1.426(8)
C19B C20B 1.353(8)
C19B H19B 0.93
C20B H20B 0.93
C21B C26B 1.384(8)
C21B C22B 1.394(8)
C22B C23B 1.383(8)
C22B H22B 0.93
C23B C24B 1.381(9)
C23B H23B 0.93
C24B C25B 1.369(9)
C25B C26B 1.381(8)
C25B H25B 0.93
C26B H26B 0.93
C27B H27D 0.96
C27B H27E 0.96
C27B H27F 0.96
C28B H28D 0.96
C28B H28E 0.96
C28B H28F 0.96
C29B C30B 1.527(7)
C30B H30D 0.96
C30B H30E 0.96
C30B H30F 0.96
C31B C32B 1.521(7)
C32B H32D 0.96
C32B H32E 0.96
C32B H32F 0.96
O1 C1 1.296(4)
N1 C1 1.251(4)
N1 C3 1.460(11)
N1 C2 1.468(13)
C1 H1 0.93
C2 H2A 0.96
C2 H2B 0.96
C2 H2C 0.96
C3 H3C 0.96
C3 H3D 0.96
C3 H3E 0.96
O2 C4 1.300(5)
N2 C4 1.253(5)
N2 C5 1.458(13)
N2 C6 1.475(11)
C4 H2 0.93
C5 H5C 0.96
C5 H5D 0.96
C5 H5E 0.96
C6 H6C 0.96
C6 H6D 0.96
C6 H6E 0.96
O3 C7 1.279(7)
N3 C7 1.231(6)
N3 C9 1.416(9)
N3 C8 1.448(10)
C7 H3 0.93
C8 H8C 0.96
C8 H8D 0.96
C8 H8E 0.96
C9 H9C 0.96
C9 H9D 0.96
C9 H9E 0.96

loop_
_geom_torsion_atom_site_label_1
_geom_torsion_atom_site_label_2
_geom_torsion_atom_site_label_3
_geom_torsion_atom_site_label_4
_geom_torsion
C2A Pd1A Pd2A C16A -95.1(2)
N2A Pd1A Pd2A C16A -14.2(2)
O7A Pd1A Pd2A C16A 173.5(2)
O5A Pd1A Pd2A C16A 83.6(2)
C2A Pd1A Pd2A N6A -14.3(2)
N2A Pd1A Pd2A N6A 66.62(17)
O7A Pd1A Pd2A N6A -105.68(18)
O5A Pd1A Pd2A N6A 164.46(17)
C2A Pd1A Pd2A O6A 175.8(2)
N2A Pd1A Pd2A O6A -103.29(17)
O7A Pd1A Pd2A O6A 84.40(18)
O5A Pd1A Pd2A O6A -5.46(17)
C2A Pd1A Pd2A O8A 87.22(19)
N2A Pd1A Pd2A O8A 168.17(16)
O7A Pd1A Pd2A O8A -4.14(17)
O5A Pd1A Pd2A O8A -93.99(18)
N2A Pd1A O5A C29A 97.0(5)
O7A Pd1A O5A C29A -83.8(5)
Pd2A Pd1A O5A C29A 2.7(4)
C16A Pd2A O6A C29A -94.7(4)
N6A Pd2A O6A C29A -92.3(11)
O8A Pd2A O6A C29A 86.9(4)
Pd1A Pd2A O6A C29A 10.9(4)
C2A Pd1A O7A C31A -98.5(4)
O5A Pd1A O7A C31A 82.1(4)
Pd2A Pd1A O7A C31A 5.8(4)
N6A Pd2A O8A C31A 98.5(5)
O6A Pd2A O8A C31A -81.3(5)
Pd1A Pd2A O8A C31A 4.8(5)
C1A N1A N2A C7A -176.4(4)
C1A N1A N2A Pd1A -5.1(6)
C2A Pd1A N2A N1A 5.0(4)
O5A Pd1A N2A N1A -175.6(4)
Pd2A Pd1A N2A N1A -98.6(4)
C2A Pd1A N2A C7A 174.8(5)
O5A Pd1A N2A C7A -5.8(5)
Pd2A Pd1A N2A C7A 71.2(4)
C15A N5A N6A C21A -178.7(5)
C15A N5A N6A Pd2A -5.4(6)
C16A Pd2A N6A N5A 5.9(4)
O6A Pd2A N6A N5A 3.4(13)
O8A Pd2A N6A N5A -175.7(4)
Pd1A Pd2A N6A N5A -98.8(4)
C16A Pd2A N6A C21A 178.1(5)
O6A Pd2A N6A C21A 175.7(9)
O8A Pd2A N6A C21A -3.4(5)
Pd1A Pd2A N6A C21A 73.5(4)
N2A N1A C1A C6A -177.9(5)
N2A N1A C1A C2A 2.0(7)
N1A C1A C2A C3A -179.4(5)
C6A C1A C2A C3A 0.5(8)
N1A C1A C2A Pd1A 2.0(6)
C6A C1A C2A Pd1A -178.0(4)
N2A Pd1A C2A C3A 178.2(5)
O7A Pd1A C2A C3A -1.1(5)
Pd2A Pd1A C2A C3A -87.9(5)
N2A Pd1A C2A C1A -3.5(3)
O7A Pd1A C2A C1A 177.3(4)
Pd2A Pd1A C2A C1A 90.5(3)
C1A C2A C3A C4A -2.1(7)
Pd1A C2A C3A C4A 176.1(4)
C14A N3A C4A C5A 171.3(6)
C13A N3A C4A C5A -7.5(9)
C14A N3A C4A C3A -7.8(9)
C13A N3A C4A C3A 173.4(6)
C2A C3A C4A N3A -178.2(5)
C2A C3A C4A C5A 2.7(7)
N3A C4A C5A C6A 179.1(5)
C3A C4A C5A C6A -1.8(8)
C4A C5A C6A C1A 0.2(8)
N1A C1A C6A C5A -179.6(5)
C2A C1A C6A C5A 0.5(8)
N1A N2A C7A C12A -155.1(5)
Pd1A N2A C7A C12A 34.9(7)
N1A N2A C7A C8A 25.2(7)
Pd1A N2A C7A C8A -144.8(4)
C12A C7A C8A C9A -0.5(8)
N2A C7A C8A C9A 179.2(5)
C7A C8A C9A C10A 0.6(8)
C8A C9A C10A C11A -1.4(9)
C8A C9A C10A N4A -179.8(6)
O1A N4A C10A C9A -10.9(11)
O2A N4A C10A C9A 169.7(7)
O1A N4A C10A C11A 170.7(8)
O2A N4A C10A C11A -8.7(10)
C9A C10A C11A C12A 2.0(9)
N4A C10A C11A C12A -179.7(6)
C8A C7A C12A C11A 1.1(8)
N2A C7A C12A C11A -178.6(5)
C10A C11A C12A C7A -1.8(9)
N6A N5A C15A C20A -176.7(5)
N6A N5A C15A C16A 1.2(8)
N5A C15A C16A C17A -178.2(5)
C20A C15A C16A C17A -0.3(8)
N5A C15A C16A Pd2A 3.6(7)
C20A C15A C16A Pd2A -178.5(4)
N6A Pd2A C16A C17A 177.3(6)
O6A Pd2A C16A C17A -3.1(5)
Pd1A Pd2A C16A C17A -88.7(5)
N6A Pd2A C16A C15A -4.7(4)
O6A Pd2A C16A C15A 174.9(4)
Pd1A Pd2A C16A C15A 89.4(4)
C15A C16A C17A C18A -0.5(9)
Pd2A C16A C17A C18A 177.4(4)
C27A N7A C18A C17A 177.9(6)
C28A N7A C18A C17A 2.2(10)
C27A N7A C18A C19A -1.0(10)
C28A N7A C18A C19A -176.7(6)
C16A C17A C18A N7A -178.3(6)
C16A C17A C18A C19A 0.6(9)
N7A C18A C19A C20A 179.0(6)
C17A C18A C19A C20A 0.1(9)
C18A C19A C20A C15A -0.9(10)
N5A C15A C20A C19A 178.9(6)
C16A C15A C20A C19A 1.0(9)
N5A N6A C21A C26A -161.2(5)
Pd2A N6A C21A C26A 26.4(7)
N5A N6A C21A C22A 18.9(7)
Pd2A N6A C21A C22A -153.5(4)
C26A C21A C22A C23A -1.5(9)
N6A C21A C22A C23A 178.5(5)
C21A C22A C23A C24A -0.9(9)
C22A C23A C24A C25A 1.7(9)
C22A C23A C24A N8A -179.3(5)
O3A N8A C24A C25A 173.1(6)
O4A N8A C24A C25A -10.1(9)
O3A N8A C24A C23A -5.9(9)
O4A N8A C24A C23A 170.8(6)
C23A C24A C25A C26A 0.0(9)
N8A C24A C25A C26A -179.0(5)
C22A C21A C26A C25A 3.2(9)
N6A C21A C26A C25A -176.7(5)
C24A C25A C26A C21A -2.5(9)
Pd1A O5A C29A O6A 5.2(8)
Pd1A O5A C29A C30A -171.8(4)
Pd2A O6A C29A O5A -13.0(8)
Pd2A O6A C29A C30A 164.1(4)
Pd2A O8A C31A O7A -2.0(9)
Pd2A O8A C31A C32A 178.3(4)
Pd1A O7A C31A O8A -4.4(8)
Pd1A O7A C31A C32A 175.4(4)
C2B Pd1B Pd2B C16B 94.2(2)
N2B Pd1B Pd2B C16B 14.5(2)
O7B Pd1B Pd2B C16B -175.4(2)
O5B Pd1B Pd2B C16B -87.0(2)
C2B Pd1B Pd2B N6B 12.9(2)
N2B Pd1B Pd2B N6B -66.73(17)
O7B Pd1B Pd2B N6B 103.39(17)
O5B Pd1B Pd2B N6B -168.19(17)
C2B Pd1B Pd2B O6B -175.6(2)
N2B Pd1B Pd2B O6B 104.70(17)
O7B Pd1B Pd2B O6B -85.17(17)
O5B Pd1B Pd2B O6B 3.24(16)
C2B Pd1B Pd2B O8B -85.49(19)
N2B Pd1B Pd2B O8B -165.14(16)
O7B Pd1B Pd2B O8B 4.98(16)
O5B Pd1B Pd2B O8B 93.39(16)
N2B Pd1B O5B C29B -95.3(5)
O7B Pd1B O5B C29B 83.8(5)
Pd2B Pd1B O5B C29B -3.4(4)
C16B Pd2B O6B C29B 100.0(4)
O8B Pd2B O6B C29B -80.7(4)
Pd1B Pd2B O6B C29B -4.8(4)
C2B Pd1B O7B C31B 93.7(4)
O5B Pd1B O7B C31B -86.2(4)
Pd2B Pd1B O7B C31B -9.4(4)
N6B Pd2B O8B C31B -98.0(4)
O6B Pd2B O8B C31B 83.0(5)
Pd1B Pd2B O8B C31B -2.9(4)
C1B N1B N2B C7B 177.7(4)
C1B N1B N2B Pd1B 5.4(6)
C2B Pd1B N2B N1B -6.9(4)
O5B Pd1B N2B N1B 173.0(4)
Pd2B Pd1B N2B N1B 95.6(4)
C2B Pd1B N2B C7B -177.9(5)
O5B Pd1B N2B C7B 1.9(5)
Pd2B Pd1B N2B C7B -75.5(4)
C15B N5B N6B C21B 179.1(4)
C15B N5B N6B Pd2B 5.4(6)
C16B Pd2B N6B N5B -6.8(4)
O8B Pd2B N6B N5B 173.8(4)
Pd1B Pd2B N6B N5B 97.1(4)
C16B Pd2B N6B C21B -179.3(5)
O8B Pd2B N6B C21B 1.4(5)
Pd1B Pd2B N6B C21B -75.4(5)
N2B N1B C1B C6B 178.2(5)
N2B N1B C1B C2B 0.4(7)
N1B C1B C2B C3B 178.1(5)
C6B C1B C2B C3B 0.3(8)
N1B C1B C2B Pd1B -6.0(6)
C6B C1B C2B Pd1B 176.1(4)
N2B Pd1B C2B C3B -178.1(6)
O7B Pd1B C2B C3B 2.7(6)
Pd2B Pd1B C2B C3B 89.7(5)
N2B Pd1B C2B C1B 6.4(4)
O7B Pd1B C2B C1B -172.8(4)
Pd2B Pd1B C2B C1B -85.8(4)
C1B C2B C3B C4B -0.1(9)
Pd1B C2B C3B C4B -175.3(4)
C14B N3B C4B C3B -2.5(11)
C13B N3B C4B C3B -179.3(7)
C14B N3B C4B C5B 176.5(7)
C13B N3B C4B C5B -0.3(11)
C2B C3B C4B N3B 179.0(6)
C2B C3B C4B C5B -0.1(9)
N3B C4B C5B C6B -178.9(6)
C3B C4B C5B C6B 0.1(9)
C4B C5B C6B C1B 0.0(10)
N1B C1B C6B C5B -178.1(6)
C2B C1B C6B C5B -0.2(9)
N1B N2B C7B C12B 160.6(5)
Pd1B N2B C7B C12B -28.2(7)
N1B N2B C7B C8B -18.8(7)
Pd1B N2B C7B C8B 152.3(4)
C12B C7B C8B C9B 0.8(8)
N2B C7B C8B C9B -179.7(5)
C7B C8B C9B C10B 1.3(9)
C8B C9B C10B C11B -2.2(10)
C8B C9B C10B N4B 178.1(6)
O2B N4B C10B C11B 13.6(11)
O1B N4B C10B C11B -167.7(8)
O2B N4B C10B C9B -166.8(7)
O1B N4B C10B C9B 12.0(11)
C9B C10B C11B C12B 1.0(10)
N4B C10B C11B C12B -179.4(6)
C8B C7B C12B C11B -2.1(8)
N2B C7B C12B C11B 178.5(5)
C10B C11B C12B C7B 1.2(9)
N6B N5B C15B C20B 176.8(5)
N6B N5B C15B C16B 0.3(7)
N5B C15B C16B C17B 177.3(5)
C20B C15B C16B C17B 0.8(8)
N5B C15B C16B Pd2B -5.8(6)
C20B C15B C16B Pd2B 177.7(4)
N6B Pd2B C16B C17B -177.2(5)
O6B Pd2B C16B C17B 2.0(5)
Pd1B Pd2B C16B C17B 87.9(5)
N6B Pd2B C16B C15B 6.3(4)
O6B Pd2B C16B C15B -174.6(4)
Pd1B Pd2B C16B C15B -88.6(4)
C15B C16B C17B C18B 0.0(8)
Pd2B C16B C17B C18B -176.2(4)
C28B N7B C18B C19B -175.1(6)
C27B N7B C18B C19B 3.9(9)
C28B N7B C18B C17B 5.6(9)
C27B N7B C18B C17B -175.4(6)
C16B C17B C18B N7B 179.0(5)
C16B C17B C18B C19B -0.3(8)
N7B C18B C19B C20B -179.7(6)
C17B C18B C19B C20B -0.3(8)
C18B C19B C20B C15B 1.2(9)
N5B C15B C20B C19B -177.9(5)
C16B C15B C20B C19B -1.4(8)
N5B N6B C21B C26B 160.7(5)
Pd2B N6B C21B C26B -26.6(8)
N5B N6B C21B C22B -19.1(8)
Pd2B N6B C21B C22B 153.5(5)
C26B C21B C22B C23B 0.4(9)
N6B C21B C22B C23B -179.7(6)
C21B C22B C23B C24B 1.4(10)
C22B C23B C24B C25B -2.2(11)
C22B C23B C24B N8B 176.4(6)
O4B N8B C24B C25B 2.5(11)
O3B N8B C24B C25B -174.6(8)
O4B N8B C24B C23B -176.2(8)
O3B N8B C24B C23B 6.7(11)
C23B C24B C25B C26B 1.1(10)
N8B C24B C25B C26B -177.6(6)
C24B C25B C26B C21B 0.8(10)
C22B C21B C26B C25B -1.6(9)
N6B C21B C26B C25B 178.5(6)
Pd1B O5B C29B O6B 0.9(8)
Pd1B O5B C29B C30B 179.3(4)
Pd2B O6B C29B O5B 4.1(8)
Pd2B O6B C29B C30B -174.4(4)
Pd2B O8B C31B O7B -3.8(8)
Pd2B O8B C31B C32B 173.8(4)
Pd1B O7B C31B O8B 10.8(7)
Pd1B O7B C31B C32B -166.8(4)
C3 N1 C1 O1 -179.7(9)
C2 N1 C1 O1 0.9(15)
C5 N2 C4 O2 0.4(17)
C6 N2 C4 O2 179.7(10)
C9 N3 C7 O3 176(3)
C8 N3 C7 O3 6(2)
